data_2004049
loop_
_publ_author_name
'Sch\"odel, H.'
'Van, T. T. H.'
'Bock, H.'

_publ_section_title
;
 2,4,6-Tris(2-pyridyl)-1,3,5-triazine--Lithium Tetraphenylborate
 Bis(ethanol) Solvate
;
_journal_issue 10
_journal_name_full 'Acta Crystallographica Section C'
_journal_page_first 2001
_journal_page_last 2004
_journal_paper_doi 10.1107/S0108270195004641
_journal_volume 51
_journal_year 1995
_chemical_compound_source ethanol
_chemical_formula_sum 'C46 H44 B Li N6 O2'
_chemical_formula_weight 730.62
_chemical_melting_point 440
_chemical_name_systematic
;
2,4,6-Tris(2-pyridyl)-1,3,5-triazyllithium tetraphenylborate bis(ethanol)
solvate
;
_space_group_IT_number 2
_symmetry_cell_setting triclinic
_symmetry_space_group_name_Hall '-P 1'
_symmetry_space_group_name_H-M 'P -1'
_audit_creation_method SHELXL
_cell_angle_alpha 112.940(10)
_cell_angle_beta 99.400(10)
_cell_angle_gamma 91.090(10)
_cell_formula_units_Z 2
_cell_length_a 10.2530(10)
_cell_length_b 13.0610(10)
_cell_length_c 16.5930(10)
_cell_measurement_reflns_used 48
_cell_measurement_temperature 200(2)
_cell_measurement_theta_max 18.5
_cell_measurement_theta_min 7.5
_cell_volume 2010.5(3)
_computing_cell_refinement XSCANS
_computing_data_collection 'XSCANS (Siemens, 1994)'
_computing_data_reduction XSCANS
_computing_molecular_graphics 'XP SHELXTL/PC'
_computing_publication_material 'CIFTAB SHELXL93'
_computing_structure_refinement 'SHELXL93 (Sheldrick, 1993)'
_computing_structure_solution 'SHELXS86 (Sheldrick, 1990)'
_diffrn_ambient_temperature 200(2)
_diffrn_measurement_device 'Siemens P4 four-circle diffractometer'
_diffrn_measurement_method \w-scan
_diffrn_radiation_monochromator graphite
_diffrn_radiation_source 'fine-focus sealed tube'
_diffrn_radiation_type MoK\a
_diffrn_radiation_wavelength .71073
_diffrn_reflns_av_R_equivalents .0197
_diffrn_reflns_av_sigmaI/netI 0.0373
_diffrn_reflns_limit_h_max 12
_diffrn_reflns_limit_h_min 0
_diffrn_reflns_limit_k_max 14
_diffrn_reflns_limit_k_min -014
_diffrn_reflns_limit_l_max 19
_diffrn_reflns_limit_l_min -020
_diffrn_reflns_number 7478
_diffrn_reflns_theta_max 25.50
_diffrn_reflns_theta_min 1.70
_diffrn_standards_decay_% 0
_diffrn_standards_interval_count 100
_diffrn_standards_number 4
_exptl_absorpt_coefficient_mu .074
_exptl_absorpt_correction_type none
_exptl_crystal_colour yellow
_exptl_crystal_density_diffrn 1.207
_exptl_crystal_description block
_exptl_crystal_F_000 772
_exptl_crystal_size_max .68
_exptl_crystal_size_mid .44
_exptl_crystal_size_min .40
_refine_diff_density_max .373
_refine_diff_density_min -0.247
_refine_ls_extinction_coef .015(5)
_refine_ls_extinction_method 'SHELXL93 (Sheldrick, 1993)'
_refine_ls_goodness_of_fit_all 1.021
_refine_ls_goodness_of_fit_obs 1.073
_refine_ls_matrix_type full
_refine_ls_number_parameters 510
_refine_ls_number_reflns 7055
_refine_ls_number_restraints 0
_refine_ls_restrained_S_all 1.059
_refine_ls_restrained_S_obs 1.073
_refine_ls_R_factor_all 0.0851
_refine_ls_R_factor_obs .0600
_refine_ls_shift/esd_max .000
_refine_ls_shift/esd_mean 0.000
_refine_ls_structure_factor_coef Fsqd
_refine_ls_weighting_details 'w = 1/[\s^2^(Fo^2^)+(0.0792P)^2^+1.2450P] where P = (Fo^2^+2Fc^2^)/3'
_refine_ls_weighting_scheme calc
_refine_ls_wR_factor_all .1810
_refine_ls_wR_factor_obs .1547
_reflns_number_observed 5134
_reflns_number_total 7057
_reflns_observed_criterion >2sigma(I)
_cod_data_source_file ns1001.cif
_cod_data_source_block bock160
_cod_depositor_comments
;
The following automatic conversions were performed:

'_refine_ls_weighting_scheme' value 'calc w =
1/[\s^2^(Fo^2^)+(0.0792P)^2^+1.2450P] where P = (Fo^2^+2Fc^2^)/3' was
changed to 'calc'. New tag '_refine_ls_weighting_details' was
created. The value of the new tag was set to 'w =
1/[\s^2^(Fo^2^)+(0.0792P)^2^+1.2450P] where P = (Fo^2^+2Fc^2^)/3'.

Automatic conversion script
Id: cif_fix_values 3143 2015-03-26 13:38:13Z robertas 
;
_cod_database_code 2004049

loop_
_symmetry_equiv_pos_as_xyz
'x, y, z'
'-x, -y, -z'

loop_
_atom_site_aniso_label
_atom_site_aniso_U_11
_atom_site_aniso_U_22
_atom_site_aniso_U_33
_atom_site_aniso_U_12
_atom_site_aniso_U_13
_atom_site_aniso_U_23
Li1 0.054(3) 0.057(3) 0.053(3) -0.008(2) 0.004(2) 0.024(2)
O1 0.0538(11) 0.0728(13) 0.0402(10) -0.0015(10) 0.0016(9) 0.0098(9)
C4 0.066(2) 0.083(2) 0.046(2) 0.009(2) 0.0059(14) 0.021(2)
C5 0.125(3) 0.062(2) 0.093(3) 0.027(2) 0.025(2) 0.030(2)
O2 0.078(2) 0.086(2) 0.087(2) -0.0012(12) 0.0174(13) 0.0542(14)
C6 0.130(4) 0.089(3) 0.129(4) 0.021(3) 0.059(3) 0.059(3)
C7 0.131(4) 0.248(8) 0.146(5) 0.036(5) 0.045(4) 0.142(6)
N1 0.0447(11) 0.0337(10) 0.0358(11) -0.0072(8) -0.0045(8) 0.0138(8)
N2 0.0467(12) 0.0351(11) 0.0382(11) -0.0070(9) -0.0045(9) 0.0160(9)
N3 0.0469(12) 0.0344(10) 0.0376(11) -0.0093(9) -0.0031(9) 0.0144(9)
N10 0.0478(12) 0.0327(10) 0.0458(12) -0.0068(9) 0.0003(9) 0.0147(9)
N20 0.0550(13) 0.0540(13) 0.0395(12) -0.0094(11) 0.0002(10) 0.0162(10)
N30 0.0673(15) 0.0558(14) 0.0427(12) -0.0225(12) 0.0037(11) 0.0169(11)
C1 0.0401(12) 0.0300(12) 0.0372(12) -0.0046(10) -0.0053(10) 0.0145(10)
C2 0.0426(13) 0.0306(11) 0.0373(12) -0.0032(10) -0.0054(10) 0.0165(10)
C3 0.0420(13) 0.0356(12) 0.0389(13) -0.0058(10) -0.0051(10) 0.0177(10)
C11 0.0418(13) 0.0320(12) 0.0396(13) -0.0051(10) -0.0033(10) 0.0161(10)
C12 0.060(2) 0.0420(14) 0.0402(14) -0.0122(12) -0.0022(11) 0.0151(11)
C13 0.066(2) 0.0379(14) 0.0398(14) -0.0110(12) -0.0059(12) 0.0090(11)
C14 0.055(2) 0.0342(13) 0.052(2) -0.0119(11) -0.0102(12) 0.0176(12)
C15 0.0490(15) 0.0365(13) 0.054(2) -0.0095(11) -0.0005(12) 0.0186(12)
C21 0.0486(14) 0.0304(12) 0.0388(13) -0.0021(10) -0.0050(10) 0.0158(10)
C22 0.070(2) 0.0385(14) 0.0411(14) -0.0130(13) 0.0005(12) 0.0103(11)
C23 0.090(2) 0.045(2) 0.042(2) -0.017(2) -0.0024(15) 0.0059(12)
C24 0.085(2) 0.050(2) 0.0353(14) 0.0051(15) 0.0027(13) 0.0120(12)
C25 0.070(2) 0.069(2) 0.041(2) -0.006(2) 0.0063(13) 0.0185(14)
C31 0.0478(14) 0.0372(13) 0.0429(14) -0.0064(11) -0.0028(11) 0.0187(11)
C32 0.054(2) 0.0394(14) 0.0472(14) -0.0103(12) -0.0032(11) 0.0192(11)
C33 0.0494(15) 0.0403(14) 0.061(2) -0.0110(11) 0.0002(12) 0.0214(12)
C34 0.066(2) 0.054(2) 0.063(2) -0.0167(14) 0.0106(14) 0.0276(14)
C35 0.083(2) 0.068(2) 0.044(2) -0.028(2) 0.0083(14) 0.0186(14)
B1 0.0400(14) 0.0332(14) 0.0373(14) -0.0030(11) -0.0041(11) 0.0139(11)
C41 0.0430(13) 0.0429(14) 0.0400(13) -0.0018(11) -0.0048(10) 0.0191(11)
C42 0.050(2) 0.053(2) 0.0481(15) -0.0086(12) -0.0005(12) 0.0200(12)
C43 0.051(2) 0.074(2) 0.066(2) -0.0121(14) -0.0006(14) 0.037(2)
C44 0.059(2) 0.098(3) 0.067(2) 0.001(2) 0.014(2) 0.046(2)
C45 0.091(2) 0.080(2) 0.053(2) 0.007(2) 0.024(2) 0.021(2)
C46 0.074(2) 0.051(2) 0.047(2) -0.0021(14) 0.0081(14) 0.0151(13)
C51 0.0427(13) 0.0325(12) 0.0352(12) -0.0057(10) -0.0095(10) 0.0077(10)
C52 0.0455(15) 0.053(2) 0.055(2) -0.0030(12) -0.0038(12) 0.0230(13)
C53 0.0415(15) 0.066(2) 0.066(2) 0.0019(13) -0.0009(13) 0.019(2)
C54 0.048(2) 0.047(2) 0.076(2) 0.0059(13) -0.0148(14) 0.0146(15)
C55 0.058(2) 0.0346(14) 0.065(2) -0.0026(12) -0.0161(14) 0.0179(12)
C56 0.0479(14) 0.0316(12) 0.0441(13) -0.0053(10) -0.0111(11) 0.0109(10)
C61 0.0443(13) 0.0371(13) 0.0371(12) -0.0017(10) 0.0011(10) 0.0142(10)
C62 0.056(2) 0.0377(13) 0.0439(14) 0.0014(11) -0.0009(11) 0.0146(11)
C63 0.080(2) 0.0391(14) 0.056(2) 0.0087(14) 0.0065(15) 0.0206(13)
C64 0.088(2) 0.0341(14) 0.055(2) -0.0103(14) 0.011(2) 0.0121(13)
C65 0.068(2) 0.047(2) 0.056(2) -0.0175(14) -0.0082(14) 0.0087(13)
C66 0.057(2) 0.0431(15) 0.055(2) -0.0071(12) -0.0117(13) 0.0169(12)
C71 0.0419(13) 0.0293(11) 0.0389(12) -0.0066(10) -0.0037(10) 0.0144(10)
C72 0.0434(14) 0.0356(13) 0.0497(14) -0.0049(10) -0.0062(11) 0.0158(11)
C73 0.0462(14) 0.0448(15) 0.058(2) -0.0144(12) -0.0169(12) 0.0263(13)
C74 0.060(2) 0.054(2) 0.0371(14) -0.0245(13) -0.0122(12) 0.0189(12)
C75 0.054(2) 0.052(2) 0.0390(14) -0.0162(12) 0.0029(11) 0.0114(12)
C76 0.0426(13) 0.0392(13) 0.0410(13) -0.0068(10) -0.0005(10) 0.0134(11)

loop_
_atom_site_label
_atom_site_occupancy
_atom_site_fract_x
_atom_site_fract_y
_atom_site_fract_z
_atom_site_U_iso_or_equiv
_atom_site_thermal_displace_type
_atom_site_calc_flag
_atom_site_refinement_flags
_atom_site_type_symbol
Li1 1 .4829(5) .0246(4) .3005(3) .0548(11) Uani d . Li
O1 1 .6640(2) -.0083(2) .31115(12) .0606(5) Uani d . O
H1 1 .7145(2) .0261(2) .36001(12) .103(14) Uiso d R H
C4 1 .7265(3) -.0588(3) .2363(2) .0667(8) Uani d . C
H4A 1 .7769(3) .0001(3) .2275(2) .080 Uiso calc R H
H4B 1 .6573(3) -.0964(3) .1825(2) .080 Uiso calc R H
C5 1 .8171(5) -0.1408(3) .2462(3) .0928(12) Uani d . C
H5A 1 .860(2) -0.1706(19) .1940(10) .139 Uiso calc R H
H5B 1 .7668(7) -0.2020(13) .251(2) .139 Uiso calc R H
H5C 1 .8851(19) -0.1046(7) .2999(12) .139 Uiso calc R H
O2 1 .4430(2) .1106(2) .2260(2) .0772(7) Uani d . O
H2 1 .3505(2) .1121(2) .1951(2) .25(4) Uiso d R H
C6 1 .5346(5) .1798(4) .2067(3) .1068(15) Uani d . C
H6A 1 .5044(5) .2558(4) .2244(3) .128 Uiso calc R H
H6B 1 .6230(5) .1860(4) .2436(3) .128 Uiso calc R H
C7 1 .5478(6) .1398(6) .1162(4) .153(3) Uani d . C
H7A 1 .614(4) .189(3) .1089(7) .229 Uiso calc R H
H7B 1 .4621(14) .138(4) .0793(6) .229 Uiso calc R H
H7C 1 .577(5) .0643(18) .0977(10) .229 Uiso calc R H
N1 1 .3383(2) -.0312(2) .35176(12) .0397(5) Uani d . N
N2 1 .1693(2) -0.1645(2) .33974(13) .0412(5) Uani d . N
N3 1 .2509(2) -.0150(2) .47956(13) .0411(5) Uani d . N
N10 1 .5031(2) .1488(2) .44220(13) .0436(5) Uani d . N
N20 1 .3632(2) -0.1474(2) .18290(14) .0515(6) Uani d . N
N30 1 .1045(2) -0.1153(2) .55704(14) .0573(6) Uani d . N
C1 1 .3311(2) .0199(2) .43745(15) .0371(5) Uani d . C
C2 1 .2555(2) -0.1237(2) .30562(15) .0375(5) Uani d . C
C3 1 .1725(2) -0.1088(2) .4268(2) .0396(5) Uani d . C
C11 1 .4221(2) .1232(2) .4895(2) .0387(5) Uani d . C
C12 1 .4238(3) .1858(2) .5781(2) .0494(6) Uani d . C
H12 1 .3656(3) .1648(2) .6092(2) .059 Uiso calc R H
C13 1 .5130(3) .2807(2) .6213(2) .0522(7) Uani d . C
H13 1 .5160(3) .3262(2) .6825(2) .063 Uiso calc R H
C14 1 .5962(3) .3078(2) .5745(2) .0498(7) Uani d . C
H14 1 .6582(3) .3720(2) .6026(2) .060 Uiso calc R H
C15 1 .5882(3) .2400(2) .4860(2) .0479(6) Uani d . C
H15 1 .6466(3) .2592(2) .4540(2) .058 Uiso calc R H
C21 1 .2623(2) -0.1832(2) .2100(2) .0403(6) Uani d . C
C22 1 .1670(3) -0.2678(2) .1539(2) .0530(7) Uani d . C
H22 1 .0968(3) -0.2905(2) .1760(2) .064 Uiso calc R H
C23 1 .1754(3) -0.3186(2) .0655(2) .0648(8) Uani d . C
H23 1 .1105(3) -0.3765(2) .0252(2) .078 Uiso calc R H
C24 1 .2788(3) -0.2845(2) .0362(2) .0592(8) Uani d . C
H24 1 .2879(3) -0.3189(2) -.0245(2) .071 Uiso calc R H
C25 1 .3690(3) -0.1990(3) .0968(2) .0619(8) Uani d . C
H25 1 .4400(3) -0.1753(3) .0759(2) .074 Uiso calc R H
C31 1 .0822(2) -0.1558(2) .4681(2) .0433(6) Uani d . C
C32 1 -.0164(3) -0.2398(2) .4146(2) .0481(6) Uani d . C
H32 1 -.0272(3) -0.2682(2) .3516(2) .058 Uiso calc R H
C33 1 -.0989(3) -0.2816(2) .4553(2) .0511(7) Uani d . C
H33 1 -0.1686(3) -0.3381(2) .4204(2) .061 Uiso calc R H
C34 1 -.0786(3) -0.2402(2) .5459(2) .0603(8) Uani d . C
H34 1 -0.1339(3) -0.2672(2) .5753(2) .072 Uiso calc R H
C35 1 .0242(3) -0.1581(3) .5940(2) .0669(9) Uani d . C
H35 1 .0385(3) -0.1306(3) .6572(2) .080 Uiso calc R H
B1 1 1.0879(3) .3592(2) .2177(2) .0384(6) Uani d . B
C41 1 1.1941(2) .3693(2) .1563(2) .0428(6) Uani d . C
C42 1 1.2717(3) .4694(2) .1787(2) .0516(7) Uani d . C
H42 1 1.2647(3) .5308(2) .2321(2) .062 Uiso calc R H
C43 1 1.3578(3) .4832(3) .1270(2) .0623(8) Uani d . C
H43 1 1.4074(3) .5532(3) .1448(2) .075 Uiso calc R H
C44 1 1.3717(3) .3957(3) .0497(2) .0702(9) Uani d . C
H44 1 1.4311(3) .4042(3) .0139(2) .084 Uiso calc R H
C45 1 1.2984(4) .2960(3) .0254(2) .0753(9) Uani d . C
H45 1 1.3071(4) .2347(3) -.0277(2) .090 Uiso calc R H
C46 1 1.2111(3) .2835(2) .0777(2) .0594(7) Uani d . C
H46 1 1.1613(3) .2134(2) .0589(2) .071 Uiso calc R H
C51 1 .9569(2) .4259(2) .20336(15) .0407(6) Uani d . C
C52 1 .8415(3) .4128(2) .2353(2) .0524(7) Uani d . C
H52 1 .8393(3) .3633(2) .2645(2) .063 Uiso calc R H
C53 1 .7305(3) .4696(3) .2258(2) .0615(8) Uani d . C
H53 1 .6548(3) .4594(3) .2491(2) .074 Uiso calc R H
C54 1 .7307(3) .5408(2) .1824(2) .0634(8) Uani d . C
H54 1 .6552(3) .5797(2) .1756(2) .076 Uiso calc R H
C55 1 .8407(3) .5550(2) .1493(2) .0566(8) Uani d . C
H55 1 .8412(3) .6036(2) .1190(2) .068 Uiso calc R H
C56 1 .9510(3) .4985(2) .1599(2) .0450(6) Uani d . C
H56 1 1.0260(3) .5098(2) .1364(2) .054 Uiso calc R H
C61 1 1.0416(2) .2258(2) .1871(2) .0405(6) Uani d . C
C62 1 1.1110(3) .1563(2) .2214(2) .0479(6) Uani d . C
H62 1 1.1828(3) .1890(2) .2702(2) .057 Uiso calc R H
C63 1 1.0799(3) .0420(2) .1876(2) .0587(7) Uani d . C
H63 1 1.1308(3) -.0016(2) .2131(2) .070 Uiso calc R H
C64 1 .9764(3) -.0092(2) .1177(2) .0612(8) Uani d . C
H64 1 .9556(3) -.0877(2) .0942(2) .073 Uiso calc R H
C65 1 .9040(3) .0556(2) .0826(2) .0632(8) Uani d . C
H65 1 .8316(3) .0220(2) .0345(2) .076 Uiso calc R H
C66 1 .9356(3) .1701(2) .1169(2) .0554(7) Uani d . C
H66 1 .8828(3) .2129(2) .0916(2) .066 Uiso calc R H
C71 1 1.1617(2) .4140(2) .32312(15) .0379(5) Uani d . C
C72 1 1.2896(2) .3877(2) .3496(2) .0452(6) Uani d . C
H72 1 1.3360(2) .3432(2) .3050(2) .054 Uiso calc R H
C73 1 1.3508(3) .4243(2) .4386(2) .0513(7) Uani d . C
H73 1 1.4359(3) .4019(2) .4534(2) .062 Uiso calc R H
C74 1 1.2894(3) .4925(2) .5053(2) .0532(7) Uani d . C
H74 1 1.3313(3) .5175(2) .5660(2) .064 Uiso calc R H
C75 1 1.1667(3) .5236(2) .4823(2) .0514(7) Uani d . C
H75 1 1.1236(3) .5719(2) .5273(2) .062 Uiso calc R H
C76 1 1.1049(2) .4849(2) .3934(2) .0429(6) Uani d . C
H76 1 1.0196(2) .5077(2) .3797(2) .052 Uiso calc R H

loop_
_atom_type_symbol
_atom_type_description
_atom_type_scat_source
_atom_type_scat_dispersion_real
_atom_type_scat_dispersion_imag
C C 'International Tables Vol C Tables 4.2.6.8 and 6.1.1.4' .0033 .0016
H H 'International Tables Vol C Tables 4.2.6.8 and 6.1.1.4' .0000 .0000
B B 'International Tables Vol C Tables 4.2.6.8 and 6.1.1.4' .0013 .0007
N N 'International Tables Vol C Tables 4.2.6.8 and 6.1.1.4' .0061 .0033
O O 'International Tables Vol C Tables 4.2.6.8 and 6.1.1.4' .0106 .0060
Li Li 'International Tables Vol C Tables 4.2.6.8 and 6.1.1.4' -0.0003 .0001

loop_
_geom_angle_atom_site_label_1
_geom_angle_atom_site_label_2
_geom_angle_atom_site_label_3
_geom_angle
_geom_angle_publ_flag
O1 Li1 O2 111.8(2) yes
O1 Li1 N1 125.5(3) yes
O2 Li1 N1 122.6(3) yes
O1 Li1 N10 95.2(2) yes
O2 Li1 N10 105.9(2) yes
N1 Li1 N10 74.7(2) yes
O1 Li1 N20 103.9(2) yes
O2 Li1 N20 92.4(2) yes
N1 Li1 N20 71.7(2) yes
N10 Li1 N20 146.4(2) yes
C4 O1 Li1 123.0(2) no
O1 C4 C5 113.0(3) yes
C6 O2 Li1 128.0(3) no
C7 C6 O2 114.3(5) yes
C1 N1 C2 115.5(2) yes
C1 N1 Li1 120.2(2) no
C2 N1 Li1 124.1(2) no
C2 N2 C3 115.4(2) yes
C1 N3 C3 114.0(2) yes
C15 N10 C11 116.7(2) yes
C15 N10 Li1 128.7(2) no
C11 N10 Li1 114.5(2) no
C25 N20 C21 116.3(2) yes
C25 N20 Li1 131.8(2) no
C21 N20 Li1 111.1(2) no
C35 N30 C31 116.8(2) yes
N1 C1 N3 125.3(2) yes
N1 C1 C11 116.0(2) yes
N3 C1 C11 118.6(2) yes
N2 C2 N1 124.4(2) yes
N2 C2 C21 118.9(2) yes
N1 C2 C21 116.7(2) yes
N2 C3 N3 125.3(2) yes
N2 C3 C31 116.7(2) yes
N3 C3 C31 118.0(2) yes
N10 C11 C12 123.3(2) yes
N10 C11 C1 114.2(2) yes
C12 C11 C1 122.5(2) yes
C11 C12 C13 118.4(3) yes
C14 C13 C12 119.1(2) yes
C13 C14 C15 118.6(2) yes
N10 C15 C14 123.9(3) yes
N20 C21 C22 123.4(2) yes
N20 C21 C2 115.8(2) yes
C22 C21 C2 120.8(2) yes
C23 C22 C21 118.8(3) yes
C24 C23 C22 119.0(3) yes
C23 C24 C25 118.3(3) yes
N20 C25 C24 124.2(3) yes
N30 C31 C32 123.2(2) yes
N30 C31 C3 116.8(2) yes
C32 C31 C3 120.0(2) yes
C31 C32 C33 118.5(2) yes
C34 C33 C32 119.0(2) yes
C33 C34 C35 118.6(3) yes
N30 C35 C34 123.9(3) yes
C41 B1 C71 108.7(2) no
C41 B1 C61 108.2(2) no
C71 B1 C61 110.2(2) no
C41 B1 C51 110.3(2) no
C71 B1 C51 109.7(2) no
C61 B1 C51 109.6(2) no
C46 C41 C42 114.7(3) no
C46 C41 B1 124.0(2) no
C42 C41 B1 121.3(2) no
C43 C42 C41 123.3(3) no
C44 C43 C42 120.0(3) no
C45 C44 C43 118.7(3) no
C44 C45 C46 120.7(3) no
C41 C46 C45 122.6(3) no
C56 C51 C52 115.0(2) no
C56 C51 B1 123.7(2) no
C52 C51 B1 121.3(2) no
C53 C52 C51 122.7(3) no
C54 C53 C52 119.7(3) no
C55 C54 C53 119.7(3) no
C54 C55 C56 120.0(3) no
C55 C56 C51 123.0(3) no
C62 C61 C66 114.2(2) no
C62 C61 B1 123.7(2) no
C66 C61 B1 121.8(2) no
C63 C62 C61 122.9(2) no
C64 C63 C62 120.9(3) no
C65 C64 C63 118.4(3) no
C64 C65 C66 120.4(3) no
C65 C66 C61 123.2(3) no
C76 C71 C72 114.2(2) no
C76 C71 B1 125.0(2) no
C72 C71 B1 120.8(2) no
C73 C72 C71 122.6(3) no
C74 C73 C72 120.7(3) no
C75 C74 C73 118.6(2) no
C74 C75 C76 120.4(3) no
C75 C76 C71 123.4(2) no

loop_
_geom_bond_atom_site_label_1
_geom_bond_atom_site_label_2
_geom_bond_distance
_geom_bond_publ_flag
Li1 O1 1.910(5) yes
Li1 O2 1.973(5) yes
Li1 N1 2.074(5) yes
Li1 N10 2.248(5) yes
Li1 N20 2.461(5) yes
O1 C4 1.423(3) yes
C4 C5 1.470(5) yes
O2 C6 1.447(5) yes
C6 C7 1.417(7) yes
N1 C1 1.330(3) yes
N1 C2 1.340(3) yes
N2 C2 1.328(3) yes
N2 C3 1.334(3) yes
N3 C1 1.339(3) yes
N3 C3 1.346(3) yes
N10 C15 1.337(3) yes
N10 C11 1.349(3) yes
N20 C25 1.334(3) yes
N20 C21 1.338(3) yes
N30 C35 1.335(4) yes
N30 C31 1.337(3) yes
C1 C11 1.490(3) yes
C2 C21 1.483(3) yes
C3 C31 1.489(3) yes
C11 C12 1.374(3) yes
C12 C13 1.391(3) yes
C13 C14 1.370(4) yes
C14 C15 1.376(4) yes
C21 C22 1.380(3) yes
C22 C23 1.373(4) yes
C23 C24 1.371(4) yes
C24 C25 1.377(4) yes
C31 C32 1.385(3) yes
C32 C33 1.387(4) yes
C33 C34 1.362(4) yes
C34 C35 1.384(4) yes
B1 C41 1.645(4) no
B1 C71 1.648(3) no
B1 C61 1.649(3) no
B1 C51 1.650(4) no
C41 C46 1.390(4) no
C41 C42 1.401(4) no
C42 C43 1.382(4) no
C43 C44 1.377(5) no
C44 C45 1.371(5) no
C45 C46 1.392(4) no
C51 C56 1.396(3) no
C51 C52 1.405(4) no
C52 C53 1.392(4) no
C53 C54 1.380(4) no
C54 C55 1.372(4) no
C55 C56 1.386(4) no
C61 C62 1.396(3) no
C61 C66 1.400(3) no
C62 C63 1.385(4) no
C63 C64 1.372(4) no
C64 C65 1.369(4) no
C65 C66 1.387(4) no
C71 C76 1.399(3) no
C71 C72 1.406(3) no
C72 C73 1.392(3) no
C73 C74 1.376(4) no
C74 C75 1.370(4) no
C75 C76 1.390(3) no

loop_
_geom_torsion_atom_site_label_1
_geom_torsion_atom_site_label_2
_geom_torsion_atom_site_label_3
_geom_torsion_atom_site_label_4
_geom_torsion
_geom_torsion_publ_flag
O2 Li1 O1 C4 -51.8(4) no
N1 Li1 O1 C4 123.9(3) no
N10 Li1 O1 C4 -161.2(2) no
N20 Li1 O1 C4 46.6(3) no
Li1 O1 C4 C5 -141.1(3) no
O1 Li1 O2 C6 -23.0(5) no
N1 Li1 O2 C6 161.2(3) no
N10 Li1 O2 C6 79.5(4) no
N20 Li1 O2 C6 -129.0(3) no
Li1 O2 C6 C7 114.6(5) no
O1 Li1 N1 C1 80.1(4) no
O2 Li1 N1 C1 -104.6(3) no
N10 Li1 N1 C1 -5.3(2) no
N20 Li1 N1 C1 174.5(2) no
O1 Li1 N1 C2 -93.7(3) no
O2 Li1 N1 C2 81.5(4) no
N10 Li1 N1 C2 -179.2(2) no
N20 Li1 N1 C2 0.6(2) no
O1 Li1 N10 C15 54.9(3) no
O2 Li1 N10 C15 -59.5(3) no
N1 Li1 N10 C15 -179.7(2) no
N20 Li1 N10 C15 -180.0(3) no
O1 Li1 N10 C11 -121.4(2) no
O2 Li1 N10 C11 124.2(2) no
N1 Li1 N10 C11 4.0(2) no
N20 Li1 N10 C11 3.7(5) no
O1 Li1 N20 C25 -63.6(4) no
O2 Li1 N20 C25 49.6(4) no
N1 Li1 N20 C25 173.2(3) no
N10 Li1 N20 C25 173.5(4) no
O1 Li1 N20 C21 127.6(2) no
O2 Li1 N20 C21 -119.3(2) no
N1 Li1 N20 C21 4.4(2) no
N10 Li1 N20 C21 4.7(5) no
C2 N1 C1 N3 1.2(3) no
Li1 N1 C1 N3 -173.1(2) no
C2 N1 C1 C11 -179.8(2) no
Li1 N1 C1 C11 5.9(3) no
C3 N3 C1 N1 -1.1(3) no
C3 N3 C1 C11 179.9(2) no
C3 N2 C2 N1 -2.5(3) no
C3 N2 C2 C21 177.6(2) no
C1 N1 C2 N2 0.7(3) no
Li1 N1 C2 N2 174.8(2) no
C1 N1 C2 C21 -179.4(2) no
Li1 N1 C2 C21 -5.3(3) no
C2 N2 C3 N3 2.7(3) no
C2 N2 C3 C31 -176.9(2) no
C1 N3 C3 N2 -1.0(3) no
C1 N3 C3 C31 178.5(2) no
C15 N10 C11 C12 0.1(4) no
Li1 N10 C11 C12 176.9(2) no
C15 N10 C11 C1 -179.2(2) no
Li1 N10 C11 C1 -2.4(3) no
N1 C1 C11 N10 -2.0(3) no
N3 C1 C11 N10 177.1(2) no
N1 C1 C11 C12 178.7(2) no
N3 C1 C11 C12 -2.2(3) no
N10 C11 C12 C13 0.4(4) no
C1 C11 C12 C13 179.6(2) no
C11 C12 C13 C14 -0.6(4) no
C12 C13 C14 C15 0.3(4) no
C11 N10 C15 C14 -0.5(4) no
Li1 N10 C15 C14 -176.8(2) no
C13 C14 C15 N10 0.3(4) no
C25 N20 C21 C22 -0.6(4) no
Li1 N20 C21 C22 170.1(2) no
C25 N20 C21 C2 -178.9(2) no
Li1 N20 C21 C2 -8.2(3) no
N2 C2 C21 N20 -170.9(2) no
N1 C2 C21 N20 9.3(3) no
N2 C2 C21 C22 10.8(3) no
N1 C2 C21 C22 -169.1(2) no
N20 C21 C22 C23 0.1(4) no
C2 C21 C22 C23 178.4(2) no
C21 C22 C23 C24 0.7(4) no
C22 C23 C24 C25 -1.0(5) no
C21 N20 C25 C24 0.2(4) no
Li1 N20 C25 C24 -168.2(3) no
C23 C24 C25 N20 0.6(5) no
C35 N30 C31 C32 -1.6(4) no
C35 N30 C31 C3 -179.5(3) no
N2 C3 C31 N30 166.1(2) no
N3 C3 C31 N30 -13.5(3) no
N2 C3 C31 C32 -11.9(3) no
N3 C3 C31 C32 168.5(2) no
N30 C31 C32 C33 2.3(4) no
C3 C31 C32 C33 -179.9(2) no
C31 C32 C33 C34 -1.3(4) no
C32 C33 C34 C35 -0.2(5) no
C31 N30 C35 C34 -0.1(5) no
C33 C34 C35 N30 1.0(5) no
C71 B1 C41 C46 135.7(2) no
C61 B1 C41 C46 16.0(3) no
C51 B1 C41 C46 -103.9(3) no
C71 B1 C41 C42 -46.9(3) no
C61 B1 C41 C42 -166.5(2) no
C51 B1 C41 C42 73.5(3) no
C46 C41 C42 C43 0.6(4) no
B1 C41 C42 C43 -177.1(2) no
C41 C42 C43 C44 -0.8(4) no
C42 C43 C44 C45 0.4(5) no
C43 C44 C45 C46 0.2(5) no
C42 C41 C46 C45 0.0(4) no
B1 C41 C46 C45 177.6(3) no
C44 C45 C46 C41 -0.4(5) no
C41 B1 C51 C56 -12.1(3) no
C71 B1 C51 C56 107.7(2) no
C61 B1 C51 C56 -131.1(2) no
C41 B1 C51 C52 168.2(2) no
C71 B1 C51 C52 -72.1(3) no
C61 B1 C51 C52 49.1(3) no
C56 C51 C52 C53 -1.1(4) no
B1 C51 C52 C53 178.7(2) no
C51 C52 C53 C54 0.9(4) no
C52 C53 C54 C55 -0.1(4) no
C53 C54 C55 C56 -0.4(4) no
C54 C55 C56 C51 0.1(4) no
C52 C51 C56 C55 0.6(3) no
B1 C51 C56 C55 -179.2(2) no
C41 B1 C61 C62 86.3(3) no
C71 B1 C61 C62 -32.5(3) no
C51 B1 C61 C62 -153.4(2) no
C41 B1 C61 C66 -86.9(3) no
C71 B1 C61 C66 154.4(2) no
C51 B1 C61 C66 33.5(3) no
C66 C61 C62 C63 1.5(4) no
B1 C61 C62 C63 -172.1(3) no
C61 C62 C63 C64 -0.5(5) no
C62 C63 C64 C65 -0.5(5) no
C63 C64 C65 C66 0.4(5) no
C64 C65 C66 C61 0.7(5) no
C62 C61 C66 C65 -1.6(4) no
B1 C61 C66 C65 172.1(3) no
C41 B1 C71 C76 136.4(2) no
C61 B1 C71 C76 -105.2(3) no
C51 B1 C71 C76 15.6(3) no
C41 B1 C71 C72 -46.4(3) no
C61 B1 C71 C72 72.1(3) no
C51 B1 C71 C72 -167.1(2) no
C76 C71 C72 C73 3.3(3) no
B1 C71 C72 C73 -174.2(2) no
C71 C72 C73 C74 -2.5(4) no
C72 C73 C74 C75 0.1(4) no
C73 C74 C75 C76 1.3(4) no
C74 C75 C76 C71 -0.3(4) no
C72 C71 C76 C75 -1.9(3) no
B1 C71 C76 C75 175.5(2) no
